data_4065989
loop_
_publ_author_name
'Yu, Wei-Bin'
'Han, Ying-Feng'
'Lin, Yue-Jian'
'Jin, Guo-Xin'

_publ_section_title
;
 Cleavage of C&#x2212;H Bonds for Building Tetranuclear Half-Sandwich
 Iridium Macrocycles with Ortho-Metalated Spacers
;
_journal_issue 12
_journal_name_full Organometallics
_journal_page_first 2827
_journal_paper_doi 10.1021/om1002396
_journal_volume 29
_journal_year 2010
_chemical_formula_sum 'C66 H92 Ir4 N4 O16'
_chemical_formula_weight 1966.24
_chemical_name_systematic
; 
 ? 
;
_space_group_IT_number 14
_symmetry_cell_setting monoclinic
_symmetry_space_group_name_Hall '-P 2yn'
_symmetry_space_group_name_H-M 'P 1 21/n 1'
_atom_sites_solution_hydrogens geom
_atom_sites_solution_primary direct
_atom_sites_solution_secondary difmap
_audit_creation_method SHELXL-97
_cell_angle_alpha 90.00
_cell_angle_beta 110.514(14)
_cell_angle_gamma 90.00
_cell_formula_units_Z 2
_cell_length_a 11.306(11)
_cell_length_b 22.39(2)
_cell_length_c 14.133(14)
_cell_measurement_reflns_used 718
_cell_measurement_temperature 293(2)
_cell_measurement_theta_max 27.001
_cell_measurement_theta_min 2.196
_cell_volume 3351(6)
_computing_cell_refinement 'Bruker SMART'
_computing_data_collection 'Bruker SMART'
_computing_data_reduction 'Bruker SHELXTL'
_computing_molecular_graphics 'Bruker SHELXTL'
_computing_publication_material 'Bruker SHELXTL'
_computing_structure_refinement 'SHELXL-97 (Sheldrick, 1997)'
_computing_structure_solution 'SHELXS-97 (Sheldrick, 1990)'
_diffrn_ambient_temperature 293(2)
_diffrn_measured_fraction_theta_full 0.999
_diffrn_measured_fraction_theta_max 0.999
_diffrn_measurement_device_type 'CCD area detector'
_diffrn_measurement_method 'phi and omega scans'
_diffrn_radiation_monochromator graphite
_diffrn_radiation_source 'fine-focus sealed tube'
_diffrn_radiation_type MoK\a
_diffrn_radiation_wavelength 0.71073
_diffrn_reflns_av_R_equivalents 0.1099
_diffrn_reflns_av_sigmaI/netI 0.1841
_diffrn_reflns_limit_h_max 10
_diffrn_reflns_limit_h_min -13
_diffrn_reflns_limit_k_max 21
_diffrn_reflns_limit_k_min -26
_diffrn_reflns_limit_l_max 16
_diffrn_reflns_limit_l_min -13
_diffrn_reflns_number 13739
_diffrn_reflns_theta_full 25.01
_diffrn_reflns_theta_max 25.01
_diffrn_reflns_theta_min 1.79
_diffrn_standards_decay_% 7.14
_exptl_absorpt_coefficient_mu 7.987
_exptl_absorpt_correction_T_max 0.6909
_exptl_absorpt_correction_T_min 0.4474
_exptl_absorpt_correction_type multi-scan
_exptl_absorpt_process_details sadabs
_exptl_crystal_colour red
_exptl_crystal_density_diffrn 1.949
_exptl_crystal_density_method 'not measured'
_exptl_crystal_description prism
_exptl_crystal_F_000 1904
_exptl_crystal_size_max 0.12
_exptl_crystal_size_mid 0.08
_exptl_crystal_size_min 0.05
_refine_diff_density_max 2.946
_refine_diff_density_min -2.092
_refine_diff_density_rms 0.248
_refine_ls_extinction_method none
_refine_ls_goodness_of_fit_ref 0.806
_refine_ls_hydrogen_treatment mixed
_refine_ls_matrix_type full
_refine_ls_number_parameters 432
_refine_ls_number_reflns 5910
_refine_ls_number_restraints 12
_refine_ls_restrained_S_all 0.806
_refine_ls_R_factor_all 0.1271
_refine_ls_R_factor_gt 0.0602
_refine_ls_shift/su_max 0.007
_refine_ls_shift/su_mean 0.000
_refine_ls_structure_factor_coef Fsqd
_refine_ls_weighting_details 'calc w=1/[\s^2^(Fo^2^)+(0.0616P)^2^+0.0000P] where P=(Fo^2^+2Fc^2^)/3'
_refine_ls_weighting_scheme calc
_refine_ls_wR_factor_gt 0.1225
_refine_ls_wR_factor_ref 0.1377
_reflns_number_gt 2954
_reflns_number_total 5910
_reflns_threshold_expression >2sigma(I)
_cod_data_source_file om1002396_si_001.cif
_cod_data_source_block f81015c
_cod_depositor_comments
;
The following automatic conversions were performed:

'_symmetry_cell_setting' value 'Monoclinic' changed to 'monoclinic'
according to /home/saulius/struct/CIF-dictionaries/cif_core.dic
dictionary named 'cif_core.dic' version 2.4.1 from 2010-06-29.

Automatic conversion script
Id: cif_fix_values 1715 2011-07-08 13:25:40Z adriana 
;
_cod_original_sg_symbol_H-M P2(1)/n
_cod_database_code 4065989

loop_
_symmetry_equiv_pos_as_xyz
'x, y, z'
'-x+1/2, y+1/2, -z+1/2'
'-x, -y, -z'
'x-1/2, -y-1/2, z-1/2'

loop_
_atom_site_label
_atom_site_type_symbol
_atom_site_fract_x
_atom_site_fract_y
_atom_site_fract_z
_atom_site_U_iso_or_equiv
_atom_site_adp_type
_atom_site_occupancy
_atom_site_symmetry_multiplicity
_atom_site_calc_flag
_atom_site_refinement_flags
Ir1 Ir 0.90074(6) 0.40928(3) 0.16591(5) 0.0381(2) Uani 1 1 d .
Ir2 Ir 0.83509(7) 0.32610(3) 0.61218(5) 0.0397(2) Uani 1 1 d .
N1 N 0.9040(12) 0.3941(5) 0.3138(9) 0.037(3) Uani 1 1 d .
N2 N 0.8789(12) 0.3623(6) 0.4897(10) 0.044(4) Uani 1 1 d .
O1 O 1.0970(10) 0.3923(4) 0.2286(8) 0.043(3) Uani 1 1 d .
O2 O 1.2843(11) 0.4326(5) 0.3107(10) 0.063(4) Uani 1 1 d .
O3 O 0.9715(10) 0.6917(4) 0.3268(9) 0.043(3) Uani 1 1 d .
O4 O 0.7808(12) 0.6513(5) 0.2516(10) 0.063(4) Uani 1 1 d .
C1 C 0.9681(15) 0.4909(7) 0.2170(11) 0.037(4) Uani 1 1 d U
C2 C 0.9039(15) 0.5421(7) 0.2173(12) 0.043(4) Uani 1 1 d .
H2 H 0.8169 0.5431 0.1840 0.052 Uiso 1 1 calc R
C3 C 0.9669(16) 0.5940(7) 0.2673(12) 0.038(4) Uani 1 1 d .
C4 C 1.1020(16) 0.5953(7) 0.3167(12) 0.039(4) Uani 1 1 d .
C5 C 1.1610(14) 0.5439(7) 0.3125(11) 0.033(4) Uani 1 1 d .
H5 H 1.2484 0.5421 0.3429 0.039 Uiso 1 1 calc R
C6 C 1.0976(15) 0.4939(6) 0.2654(12) 0.035(4) Uani 1 1 d .
C7 C 1.1681(17) 0.4368(7) 0.2703(12) 0.040(4) Uani 1 1 d .
C8 C 0.8988(18) 0.6476(8) 0.2798(12) 0.046(4) Uani 1 1 d .
C9 C 0.9643(16) 0.3467(7) 0.3621(12) 0.046(4) Uani 1 1 d .
H9 H 1.0146 0.3243 0.3356 0.055 Uiso 1 1 calc R
C10 C 0.9520(15) 0.3304(6) 0.4533(13) 0.044(4) Uani 1 1 d .
H10 H 0.9949 0.2973 0.4885 0.053 Uiso 1 1 calc R
C11 C 0.8267(15) 0.4105(7) 0.4442(12) 0.044(4) Uani 1 1 d .
H11 H 0.7804 0.4344 0.4723 0.053 Uiso 1 1 calc R
C12 C 0.8388(15) 0.4268(7) 0.3545(15) 0.051(5) Uani 1 1 d .
H12 H 0.8002 0.4616 0.3223 0.062 Uiso 1 1 calc R
C13 C 0.7103(18) 0.4086(7) 0.0719(15) 0.059(5) Uani 1 1 d .
C14 C 0.7786(17) 0.4291(8) 0.0145(13) 0.053(5) Uani 1 1 d .
C15 C 0.8652(16) 0.3845(8) 0.0109(13) 0.053(5) Uani 1 1 d .
C16 C 0.8406(15) 0.3337(7) 0.0589(13) 0.042(4) Uani 1 1 d .
C17 C 0.7411(15) 0.3474(7) 0.0942(13) 0.050(5) Uani 1 1 d .
C18 C 0.5965(18) 0.4376(8) 0.0885(16) 0.078(6) Uani 1 1 d .
H18A H 0.6146 0.4789 0.1062 0.117 Uiso 1 1 calc R
H18B H 0.5795 0.4173 0.1423 0.117 Uiso 1 1 calc R
H18C H 0.5240 0.4348 0.0277 0.117 Uiso 1 1 calc R
C19 C 0.763(2) 0.4900(8) -0.0389(16) 0.094(8) Uani 1 1 d .
H19A H 0.7068 0.4859 -0.1075 0.141 Uiso 1 1 calc R
H19B H 0.8440 0.5036 -0.0382 0.141 Uiso 1 1 calc R
H19C H 0.7292 0.5183 -0.0044 0.141 Uiso 1 1 calc R
C20 C 0.9653(17) 0.3883(9) -0.0363(13) 0.071(6) Uani 1 1 d .
H20A H 1.0410 0.3694 0.0071 0.107 Uiso 1 1 calc R
H20B H 0.9824 0.4295 -0.0455 0.107 Uiso 1 1 calc R
H20C H 0.9363 0.3685 -0.1006 0.107 Uiso 1 1 calc R
C21 C 0.9082(18) 0.2756(8) 0.0728(14) 0.077(6) Uani 1 1 d .
H21A H 0.8845 0.2551 0.0092 0.115 Uiso 1 1 calc R
H21B H 0.8860 0.2517 0.1204 0.115 Uiso 1 1 calc R
H21C H 0.9977 0.2825 0.0978 0.115 Uiso 1 1 calc R
C22 C 0.6861(19) 0.3072(8) 0.1520(16) 0.078(6) Uani 1 1 d .
H22A H 0.6093 0.2899 0.1069 0.117 Uiso 1 1 calc R
H22B H 0.6683 0.3298 0.2033 0.117 Uiso 1 1 calc R
H22C H 0.7452 0.2760 0.1832 0.117 Uiso 1 1 calc R
C23 C 0.6344(15) 0.3178(7) 0.5425(13) 0.042(4) Uani 1 1 d .
C24 C 0.6874(17) 0.2651(8) 0.5184(15) 0.053(5) Uani 1 1 d .
C25 C 0.7568(15) 0.2352(7) 0.6013(14) 0.045(4) Uani 1 1 d .
C26 C 0.7457(17) 0.2671(9) 0.6902(13) 0.056(5) Uani 1 1 d .
C27 C 0.6700(17) 0.3171(7) 0.6515(14) 0.049(5) Uani 1 1 d .
C28 C 0.5491(18) 0.3610(9) 0.4752(18) 0.091(8) Uani 1 1 d .
H28A H 0.5654 0.3630 0.4130 0.137 Uiso 1 1 calc R
H28B H 0.5625 0.3996 0.5067 0.137 Uiso 1 1 calc R
H28C H 0.4633 0.3488 0.4615 0.137 Uiso 1 1 calc R
C29 C 0.6695(19) 0.2502(10) 0.4090(14) 0.092(8) Uani 1 1 d .
H29A H 0.7275 0.2193 0.4074 0.138 Uiso 1 1 calc R
H29B H 0.6852 0.2852 0.3760 0.138 Uiso 1 1 calc R
H29C H 0.5845 0.2368 0.3748 0.138 Uiso 1 1 calc R
C30 C 0.824(2) 0.1762(8) 0.6101(19) 0.094(8) Uani 1 1 d .
H30A H 0.8507 0.1711 0.5534 0.141 Uiso 1 1 calc R
H30B H 0.7672 0.1445 0.6113 0.141 Uiso 1 1 calc R
H30C H 0.8959 0.1755 0.6714 0.141 Uiso 1 1 calc R
C31 C 0.792(2) 0.2462(10) 0.7942(16) 0.109(9) Uani 1 1 d .
H31A H 0.8073 0.2798 0.8391 0.163 Uiso 1 1 calc R
H31B H 0.8700 0.2248 0.8068 0.163 Uiso 1 1 calc R
H31C H 0.7310 0.2203 0.8054 0.163 Uiso 1 1 calc R
C32 C 0.6220(19) 0.3580(9) 0.7141(18) 0.099(9) Uani 1 1 d .
H32A H 0.5453 0.3420 0.7186 0.149 Uiso 1 1 calc R
H32B H 0.6056 0.3968 0.6831 0.149 Uiso 1 1 calc R
H32C H 0.6842 0.3614 0.7807 0.149 Uiso 1 1 calc R
O5 O 0.008(3) 0.0148(17) 0.8018(18) 0.155(8) Uani 1 1 d D
O6 O 0.954(2) 0.2013(10) 0.3583(19) 0.161(9) Uani 1 1 d D
O7 O 0.938(2) 0.0774(9) 0.3249(18) 0.173(9) Uani 1 1 d .
C33 C 0.750(4) 0.0740(18) 0.068(4) 0.25(2) Uani 1 1 d .
O8 O 0.8286(19) 0.0366(9) 0.0162(14) 0.147(7) Uani 1 1 d .
H6A H 0.963(12) 0.1649(14) 0.355(9) 0.04(5) Uiso 1 1 d D
H5A H 0.06(2) 0.043(8) 0.826(15) 0.12(14) Uiso 1 1 d D
H5B H -0.01(2) 0.001(9) 0.850(11) 0.12(12) Uiso 1 1 d D
H6B H 1.008(10) 0.211(4) 0.412(6) 0.02(5) Uiso 1 1 d D

loop_
_atom_site_aniso_label
_atom_site_aniso_U_11
_atom_site_aniso_U_22
_atom_site_aniso_U_33
_atom_site_aniso_U_23
_atom_site_aniso_U_13
_atom_site_aniso_U_12
Ir1 0.0504(4) 0.0384(4) 0.0328(4) 0.0007(3) 0.0237(3) -0.0012(3)
Ir2 0.0552(4) 0.0376(4) 0.0353(4) 0.0003(3) 0.0270(3) -0.0021(3)
N1 0.055(9) 0.033(8) 0.025(8) 0.009(6) 0.017(7) 0.004(7)
N2 0.058(9) 0.044(9) 0.046(9) -0.010(7) 0.039(8) -0.016(7)
O1 0.056(7) 0.038(7) 0.044(8) -0.007(6) 0.027(6) 0.004(6)
O2 0.049(8) 0.049(8) 0.085(11) -0.002(7) 0.015(7) 0.008(6)
O3 0.067(8) 0.019(6) 0.050(8) -0.006(5) 0.028(6) -0.009(5)
O4 0.057(8) 0.051(8) 0.083(11) 0.020(7) 0.027(8) 0.014(7)
C1 0.046(9) 0.056(10) 0.022(8) 0.024(7) 0.029(7) 0.024(8)
C2 0.048(11) 0.045(11) 0.042(11) 0.024(9) 0.022(9) -0.006(9)
C3 0.062(11) 0.027(9) 0.033(10) 0.010(8) 0.026(9) -0.007(9)
C4 0.058(11) 0.033(9) 0.042(11) 0.003(8) 0.038(9) -0.007(9)
C5 0.034(9) 0.042(10) 0.026(9) -0.003(8) 0.017(8) -0.004(8)
C6 0.057(11) 0.027(9) 0.041(10) -0.003(8) 0.041(9) -0.009(8)
C7 0.056(12) 0.044(11) 0.024(10) -0.010(8) 0.021(9) -0.021(10)
C8 0.067(13) 0.049(12) 0.021(10) 0.005(8) 0.016(9) 0.016(11)
C9 0.067(12) 0.053(11) 0.029(10) -0.007(9) 0.031(9) 0.000(9)
C10 0.062(11) 0.030(9) 0.049(12) 0.020(8) 0.031(10) 0.021(8)
C11 0.060(11) 0.046(11) 0.043(11) 0.022(9) 0.037(9) 0.027(9)
C12 0.061(12) 0.031(10) 0.075(15) 0.010(9) 0.040(11) 0.012(9)
C13 0.097(15) 0.032(10) 0.074(15) 0.011(10) 0.061(13) 0.011(10)
C14 0.059(12) 0.048(12) 0.038(12) 0.005(9) -0.001(10) -0.005(10)
C15 0.057(12) 0.060(13) 0.042(12) -0.003(10) 0.017(10) -0.007(10)
C16 0.054(11) 0.031(10) 0.049(11) -0.007(8) 0.027(9) 0.009(8)
C17 0.048(11) 0.047(11) 0.050(12) -0.014(9) 0.012(9) -0.016(9)
C18 0.087(16) 0.077(14) 0.072(16) -0.009(12) 0.032(13) 0.018(12)
C19 0.13(2) 0.063(14) 0.078(17) 0.031(12) 0.024(15) -0.022(13)
C20 0.080(14) 0.114(17) 0.033(12) -0.028(11) 0.037(11) -0.035(12)
C21 0.096(16) 0.088(16) 0.049(14) -0.017(11) 0.028(12) 0.001(13)
C22 0.091(15) 0.083(15) 0.078(17) 0.020(12) 0.053(14) -0.018(12)
C23 0.049(11) 0.043(11) 0.034(11) 0.000(8) 0.013(9) -0.007(9)
C24 0.062(12) 0.060(13) 0.057(14) -0.006(10) 0.044(11) -0.012(10)
C25 0.043(10) 0.038(10) 0.056(13) -0.005(9) 0.019(10) -0.002(8)
C26 0.071(13) 0.074(14) 0.031(11) 0.005(10) 0.031(10) -0.028(11)
C27 0.063(12) 0.044(11) 0.053(13) -0.005(10) 0.038(11) -0.007(10)
C28 0.078(15) 0.065(14) 0.13(2) 0.029(15) 0.033(15) 0.003(12)
C29 0.109(17) 0.124(19) 0.061(16) -0.049(14) 0.053(14) -0.063(15)
C30 0.101(17) 0.063(14) 0.12(2) 0.010(14) 0.046(16) 0.019(13)
C31 0.14(2) 0.099(18) 0.069(18) 0.020(15) 0.020(16) -0.049(16)
C32 0.121(19) 0.090(16) 0.14(2) -0.036(15) 0.116(19) -0.028(14)
O5 0.15(2) 0.20(3) 0.15(2) 0.02(2) 0.092(19) 0.04(2)
O6 0.14(2) 0.14(2) 0.22(3) -0.105(18) 0.091(18) -0.038(15)
O7 0.186(19) 0.19(2) 0.20(2) 0.059(17) 0.141(19) 0.026(16)
C33 0.24(4) 0.23(4) 0.39(7) -0.08(4) 0.24(5) 0.04(3)
O8 0.176(19) 0.145(16) 0.102(16) 0.001(13) 0.027(14) -0.047(14)

loop_
_atom_type_symbol
_atom_type_description
_atom_type_scat_dispersion_real
_atom_type_scat_dispersion_imag
_atom_type_scat_source
C C 0.0033 0.0016 'International Tables Vol C Tables 4.2.6.8 and 6.1.1.4'
H H 0.0000 0.0000 'International Tables Vol C Tables 4.2.6.8 and 6.1.1.4'
N N 0.0061 0.0033 'International Tables Vol C Tables 4.2.6.8 and 6.1.1.4'
O O 0.0106 0.0060 'International Tables Vol C Tables 4.2.6.8 and 6.1.1.4'
Ir Ir -1.4442 7.9887 'International Tables Vol C Tables 4.2.6.8 and 6.1.1.4'

loop_
_geom_angle_atom_site_label_1
_geom_angle_atom_site_label_2
_geom_angle_atom_site_label_3
_geom_angle
_geom_angle_site_symmetry_1
_geom_angle_site_symmetry_3
C1 Ir1 C13 114.1(6) . .
C1 Ir1 N1 85.3(5) . .
C13 Ir1 N1 106.6(6) . .
C1 Ir1 O1 78.7(5) . .
C13 Ir1 O1 163.3(6) . .
N1 Ir1 O1 84.5(4) . .
C1 Ir1 C14 101.5(6) . .
C13 Ir1 C14 37.9(6) . .
N1 Ir1 C14 143.5(7) . .
O1 Ir1 C14 131.9(6) . .
C1 Ir1 C15 120.6(6) . .
C13 Ir1 C15 64.5(7) . .
N1 Ir1 C15 154.1(6) . .
O1 Ir1 C15 100.0(6) . .
C14 Ir1 C15 38.3(6) . .
C1 Ir1 C16 157.9(6) . .
C13 Ir1 C16 63.9(6) . .
N1 Ir1 C16 116.7(5) . .
O1 Ir1 C16 100.1(5) . .
C14 Ir1 C16 62.6(6) . .
C15 Ir1 C16 37.4(6) . .
C1 Ir1 C17 151.1(6) . .
C13 Ir1 C17 38.4(6) . .
N1 Ir1 C17 94.6(6) . .
O1 Ir1 C17 130.2(5) . .
C14 Ir1 C17 62.5(6) . .
C15 Ir1 C17 62.8(6) . .
C16 Ir1 C17 37.3(6) . .
C4 Ir2 O3 80.0(5) 3_766 3_766
C4 Ir2 N2 86.1(5) 3_766 .
O3 Ir2 N2 84.3(5) 3_766 .
C4 Ir2 C27 98.0(6) 3_766 .
O3 Ir2 C27 139.3(6) 3_766 .
N2 Ir2 C27 136.4(7) . .
C4 Ir2 C23 115.7(7) 3_766 .
O3 Ir2 C23 163.9(5) 3_766 .
N2 Ir2 C23 99.8(6) . .
C27 Ir2 C23 39.6(6) . .
C4 Ir2 C26 114.8(6) 3_766 .
O3 Ir2 C26 106.2(6) 3_766 .
N2 Ir2 C26 157.7(6) . .
C27 Ir2 C26 37.8(6) . .
C23 Ir2 C26 64.9(7) . .
C4 Ir2 C25 154.0(6) 3_766 .
O3 Ir2 C25 100.9(5) 3_766 .
N2 Ir2 C25 119.9(6) . .
C27 Ir2 C25 64.2(6) . .
C23 Ir2 C25 63.4(6) . .
C26 Ir2 C25 39.7(6) . .
C4 Ir2 C24 153.6(7) 3_766 .
O3 Ir2 C24 126.4(6) 3_766 .
N2 Ir2 C24 95.2(6) . .
C27 Ir2 C24 63.3(6) . .
C23 Ir2 C24 38.1(6) . .
C26 Ir2 C24 62.7(6) . .
C25 Ir2 C24 35.3(6) . .
C12 N1 C9 119.6(14) . .
C12 N1 Ir1 122.0(11) . .
C9 N1 Ir1 118.1(10) . .
C11 N2 C10 119.8(14) . .
C11 N2 Ir2 122.0(10) . .
C10 N2 Ir2 117.8(11) . .
C7 O1 Ir1 116.7(10) . .
C8 O3 Ir2 116.6(10) . 3_766
C2 C1 C6 115.6(16) . .
C2 C1 Ir1 129.2(12) . .
C6 C1 Ir1 115.0(11) . .
C1 C2 C3 121.2(16) . .
C2 C3 C4 121.4(14) . .
C2 C3 C8 122.5(16) . .
C4 C3 C8 115.9(15) . .
C5 C4 C3 114.9(14) . .
C5 C4 Ir2 132.3(13) . 3_766
C3 C4 Ir2 112.7(11) . 3_766
C4 C5 C6 122.7(15) . .
C5 C6 C1 124.2(14) . .
C5 C6 C7 119.8(15) . .
C1 C6 C7 115.9(14) . .
O2 C7 O1 123.0(16) . .
O2 C7 C6 123.2(15) . .
O1 C7 C6 113.8(15) . .
O4 C8 O3 121.5(15) . .
O4 C8 C3 124.0(17) . .
O3 C8 C3 114.5(16) . .
N1 C9 C10 119.4(15) . .
N2 C10 C9 119.7(14) . .
N2 C11 C12 120.5(15) . .
N1 C12 C11 120.8(15) . .
C14 C13 C17 107.9(15) . .
C14 C13 C18 128.6(17) . .
C17 C13 C18 121.9(16) . .
C14 C13 Ir1 73.0(11) . .
C17 C13 Ir1 75.5(11) . .
C18 C13 Ir1 129.2(14) . .
C13 C14 C15 109.0(15) . .
C13 C14 C19 126.3(18) . .
C15 C14 C19 124.7(18) . .
C13 C14 Ir1 69.1(12) . .
C15 C14 Ir1 71.2(10) . .
C19 C14 Ir1 126.5(12) . .
C16 C15 C14 107.4(15) . .
C16 C15 C20 124.6(17) . .
C14 C15 C20 128.0(17) . .
C16 C15 Ir1 73.4(10) . .
C14 C15 Ir1 70.5(10) . .
C20 C15 Ir1 122.3(12) . .
C15 C16 C17 108.2(14) . .
C15 C16 C21 126.5(16) . .
C17 C16 C21 125.3(16) . .
C15 C16 Ir1 69.2(9) . .
C17 C16 Ir1 71.6(9) . .
C21 C16 Ir1 123.9(12) . .
C16 C17 C13 107.1(15) . .
C16 C17 C22 126.8(16) . .
C13 C17 C22 126.0(17) . .
C16 C17 Ir1 71.1(9) . .
C13 C17 Ir1 66.2(10) . .
C22 C17 Ir1 123.8(13) . .
C24 C23 C27 105.2(15) . .
C24 C23 C28 129.3(18) . .
C27 C23 C28 125.1(17) . .
C24 C23 Ir2 73.4(10) . .
C27 C23 Ir2 69.9(9) . .
C28 C23 Ir2 126.5(12) . .
C25 C24 C23 111.9(16) . .
C25 C24 C29 127.4(18) . .
C23 C24 C29 120.6(18) . .
C25 C24 Ir2 72.2(11) . .
C23 C24 Ir2 68.5(10) . .
C29 C24 Ir2 123.3(11) . .
C24 C25 C26 107.6(15) . .
C24 C25 C30 129.4(18) . .
C26 C25 C30 122.6(18) . .
C24 C25 Ir2 72.4(11) . .
C26 C25 Ir2 69.4(9) . .
C30 C25 Ir2 128.8(12) . .
C27 C26 C31 127.5(19) . .
C27 C26 C25 106.0(15) . .
C31 C26 C25 126(2) . .
C27 C26 Ir2 69.3(9) . .
C31 C26 Ir2 129.5(14) . .
C25 C26 Ir2 70.9(9) . .
C26 C27 C23 109.2(15) . .
C26 C27 C32 123.8(18) . .
C23 C27 C32 126.6(18) . .
C26 C27 Ir2 72.9(10) . .
C23 C27 Ir2 70.4(9) . .
C32 C27 Ir2 128.7(12) . .

loop_
_geom_bond_atom_site_label_1
_geom_bond_atom_site_label_2
_geom_bond_distance
_geom_bond_site_symmetry_2
Ir1 C1 2.014(17) .
Ir1 C13 2.10(2) .
Ir1 N1 2.105(12) .
Ir1 O1 2.116(10) .
Ir1 C14 2.147(17) .
Ir1 C15 2.157(18) .
Ir1 C16 2.212(15) .
Ir1 C17 2.218(15) .
Ir2 C4 2.028(15) 3_766
Ir2 O3 2.088(11) 3_766
Ir2 N2 2.121(13) .
Ir2 C27 2.135(16) .
Ir2 C23 2.142(16) .
Ir2 C26 2.182(16) .
Ir2 C25 2.203(16) .
Ir2 C24 2.205(18) .
N1 C12 1.307(18) .
N1 C9 1.314(18) .
N2 C11 1.290(18) .
N2 C10 1.324(18) .
O1 C7 1.286(17) .
O2 C7 1.238(18) .
O3 C8 1.307(19) .
O3 Ir2 2.088(11) 3_766
O4 C8 1.254(18) .
C1 C2 1.358(19) .
C1 C6 1.38(2) .
C2 C3 1.42(2) .
C3 C4 1.44(2) .
C3 C8 1.47(2) .
C4 C5 1.341(19) .
C4 Ir2 2.028(15) 3_766
C5 C6 1.370(19) .
C6 C7 1.50(2) .
C9 C10 1.39(2) .
C11 C12 1.37(2) .
C13 C14 1.38(2) .
C13 C17 1.42(2) .
C13 C18 1.53(2) .
C14 C15 1.41(2) .
C14 C19 1.54(2) .
C15 C16 1.40(2) .
C15 C20 1.50(2) .
C16 C17 1.42(2) .
C16 C21 1.49(2) .
C17 C22 1.49(2) .
C23 C24 1.42(2) .
C23 C27 1.45(2) .
C23 C28 1.46(2) .
C24 C25 1.34(2) .
C24 C29 1.52(2) .
C25 C26 1.49(2) .
C25 C30 1.51(2) .
C26 C27 1.40(2) .
C26 C31 1.46(2) .
C27 C32 1.50(2) .
C33 O8 1.57(3) .
